data_7224532
loop_
_publ_author_name
'Zhu, Yu'
'Fang, Wei-Hui'
'Wei, Qi'
'Yang, Guo-Yu'

_publ_section_title
;
 Extended hybrid architectures based on tetra-CoIIsandwiched
 polyoxotungstates
;
_journal_issue 15
_journal_name_full CrystEngComm
_journal_page_first 2712
_journal_paper_doi 10.1039/C6CE00374E
_journal_volume 18
_journal_year 2016
_chemical_formula_sum 'C14 H76 Co8 N14 O76 Si2 W18'
_chemical_formula_weight 5493.81
_chemical_name_systematic
; 
 ? 
;
_space_group_IT_number 2
_symmetry_cell_setting triclinic
_symmetry_space_group_name_Hall '-P 1'
_symmetry_space_group_name_H-M 'P -1'
_atom_sites_solution_hydrogens geom
_atom_sites_solution_primary direct
_atom_sites_solution_secondary difmap
_audit_creation_method SHELXL-97
_audit_update_record
;
2013-05-24 deposited with the CCDC.
2016-03-07 downloaded from the CCDC.
;
_cell_angle_alpha 73.022(4)
_cell_angle_beta 83.299(5)
_cell_angle_gamma 63.090(4)
_cell_formula_units_Z 1
_cell_length_a 12.7068(18)
_cell_length_b 13.1565(16)
_cell_length_c 17.082(3)
_cell_measurement_reflns_used 6693
_cell_measurement_temperature 293(2)
_cell_measurement_theta_max 27.4835
_cell_measurement_theta_min 2.0117
_cell_volume 2435.1(6)
_computing_cell_refinement 'CrystalClear (Rigaku Inc., 2007)'
_computing_data_collection 'CrystalClear (Rigaku Inc., 2007)'
_computing_data_reduction 'CrystalClear (Rigaku Inc., 2007)'
_computing_molecular_graphics SHELXTL
_computing_publication_material SHELXTL
_computing_structure_refinement 'SHELXL-97 (Sheldrick, 1997)'
_computing_structure_solution 'SHELXS-97 (Sheldrick, 1990)'
_diffrn_ambient_temperature 293(2)
_diffrn_detector_area_resol_mean 13.6612
_diffrn_measured_fraction_theta_full 0.983
_diffrn_measured_fraction_theta_max 0.983
_diffrn_measurement_device_type SCXmini
_diffrn_measurement_method CCD_Profile_fitting
_diffrn_radiation_monochromator graphite
_diffrn_radiation_source 'fine-focus sealed tube'
_diffrn_radiation_type MoK\a
_diffrn_radiation_wavelength 0.71073
_diffrn_reflns_av_R_equivalents 0.0379
_diffrn_reflns_av_sigmaI/netI 0.0521
_diffrn_reflns_limit_h_max 15
_diffrn_reflns_limit_h_min -15
_diffrn_reflns_limit_k_max 15
_diffrn_reflns_limit_k_min -15
_diffrn_reflns_limit_l_max 20
_diffrn_reflns_limit_l_min -20
_diffrn_reflns_number 15906
_diffrn_reflns_theta_full 25.00
_diffrn_reflns_theta_max 25.00
_diffrn_reflns_theta_min 2.01
_diffrn_standards_decay_% none
_diffrn_standards_interval_count none
_diffrn_standards_interval_time none
_diffrn_standards_number none
_exptl_absorpt_coefficient_mu 22.605
_exptl_absorpt_correction_T_max 1.0000
_exptl_absorpt_correction_T_min 0.5883
_exptl_absorpt_correction_type multi-scan
_exptl_absorpt_process_details 'SADABS (Sheldrick, 1996)'
_exptl_crystal_colour red
_exptl_crystal_density_diffrn 3.746
_exptl_crystal_density_method 'not measured'
_exptl_crystal_description Prism
_exptl_crystal_F_000 2442
_exptl_crystal_size_max 0.2000
_exptl_crystal_size_mid 0.2000
_exptl_crystal_size_min 0.1500
_refine_diff_density_max 5.086
_refine_diff_density_min -3.366
_refine_diff_density_rms 0.627
_refine_ls_extinction_coef 0.00067(6)
_refine_ls_extinction_expression Fc^*^=kFc[1+0.001xFc^2^\l^3^/sin(2\q)]^-1/4^
_refine_ls_extinction_method SHELXL
_refine_ls_goodness_of_fit_ref 1.077
_refine_ls_hydrogen_treatment mixed
_refine_ls_matrix_type full
_refine_ls_number_parameters 578
_refine_ls_number_reflns 8409
_refine_ls_number_restraints 16
_refine_ls_restrained_S_all 1.077
_refine_ls_R_factor_all 0.0509
_refine_ls_R_factor_gt 0.0444
_refine_ls_shift/su_max 0.001
_refine_ls_shift/su_mean 0.000
_refine_ls_structure_factor_coef Fsqd
_refine_ls_weighting_details 'calc w=1/[\s^2^(Fo^2^)+(0.0905P)^2^+21.5237P] where P=(Fo^2^+2Fc^2^)/3'
_refine_ls_weighting_scheme calc
_refine_ls_wR_factor_gt 0.1342
_refine_ls_wR_factor_ref 0.1455
_reflns_number_gt 7505
_reflns_number_total 8409
_reflns_threshold_expression >2sigma(I)
_cod_data_source_file c6ce00374e2.cif
_cod_data_source_block x-1
_cod_depositor_comments
;
The following automatic conversions were performed:

'_exptl_absorpt_correction_type' value 'Multi-scan' changed to
'multi-scan' according to
/usr/data/users/saulius/crontab/automatic-downloads/rss-feeds/RSC/lib/dictionaries/cif_core.dic
dictionary named 'cif_core.dic' version 2.4.2 from 2011-04-26.

Automatic conversion script
Id: cif_fix_values 4268 2015-11-12 08:31:59Z antanas 

 Adding full bibliography for 7224532--7224534.cif.
;
_cod_original_sg_symbol_H-M P-1
_cod_database_code 7224532

loop_
_symmetry_equiv_pos_as_xyz
'x, y, z'
'-x, -y, -z'

loop_
_atom_site_label
_atom_site_type_symbol
_atom_site_fract_x
_atom_site_fract_y
_atom_site_fract_z
_atom_site_U_iso_or_equiv
_atom_site_adp_type
_atom_site_occupancy
_atom_site_symmetry_multiplicity
_atom_site_calc_flag
_atom_site_refinement_flags
W1 W -0.39435(5) 0.61295(5) 0.15240(3) 0.01988(16) Uani 1 1 d .
W2 W -0.61814(5) 1.17934(5) 0.21155(3) 0.02042(16) Uani 1 1 d .
W3 W -0.70558(5) 0.76602(5) 0.20179(3) 0.01981(17) Uani 1 1 d .
W4 W -0.33296(5) 1.04305(5) 0.16670(3) 0.01815(16) Uani 1 1 d .
W5 W -0.42991(5) 0.94273(5) 0.35624(3) 0.01900(16) Uani 1 1 d .
W6 W -0.62922(5) 0.79805(5) 0.37336(3) 0.01876(16) Uani 1 1 d .
W7 W -0.21272(5) 0.73857(5) 0.13549(3) 0.01860(16) Uani 1 1 d .
W8 W -0.81335(5) 1.03644(5) 0.22981(3) 0.02110(17) Uani 1 1 d .
W9 W -0.31045(5) 0.63930(5) 0.32494(3) 0.01938(16) Uani 1 1 d .
Si1 Si -0.5135(3) 0.9001(3) 0.1762(2) 0.0124(7) Uani 1 1 d .
Co1 Co -0.71546(16) 1.00388(17) 0.03131(11) 0.0180(4) Uani 1 1 d .
Co2 Co -0.55001(16) 1.12664(17) 0.01289(11) 0.0170(4) Uani 1 1 d .
Co3 Co -0.63677(18) 0.72681(18) 0.60668(12) 0.0236(4) Uani 1 1 d .
Co4 Co -0.15861(19) 0.8017(2) 0.29857(13) 0.0338(5) Uani 1 1 d .
O1 O -0.3864(9) 0.9325(10) 0.4501(6) 0.027(2) Uani 1 1 d .
O2 O -0.6969(10) 1.3210(10) 0.2247(7) 0.032(3) Uani 1 1 d .
O3 O -0.2304(10) 0.5351(9) 0.4107(6) 0.029(2) Uani 1 1 d .
O4 O -0.2220(10) 1.0886(10) 0.1475(7) 0.031(2) Uani 1 1 d .
O5 O -0.3240(9) 0.7859(9) 0.3439(6) 0.023(2) Uani 1 1 d .
O6 O -0.4692(9) 0.6863(9) 0.3598(6) 0.023(2) Uani 1 1 d .
O7 O -0.5470(9) 0.8905(9) 0.3827(6) 0.025(2) Uani 1 1 d .
O8 O -0.7662(8) 0.9394(9) 0.3485(6) 0.023(2) Uani 1 1 d .
O9 O -0.6806(8) 0.7201(9) 0.3262(6) 0.020(2) Uani 1 1 d .
O10 O -0.3117(8) 0.9824(9) 0.2898(6) 0.021(2) Uani 1 1 d .
O11 O -0.6250(8) 0.8821(9) 0.2290(5) 0.018(2) Uani 1 1 d .
O12 O -0.5394(9) 1.1006(8) 0.3237(6) 0.021(2) Uani 1 1 d .
O13 O -0.6465(9) 0.7408(10) 0.4772(6) 0.026(2) Uani 1 1 d U
O14 O -0.7256(10) 1.1155(9) 0.2501(6) 0.029(2) Uani 1 1 d .
O15 O -0.2336(8) 0.8713(9) 0.1760(6) 0.021(2) Uani 1 1 d .
O16 O -0.5466(8) 0.9602(9) 0.0784(6) 0.017(2) Uani 1 1 d .
O17 O -0.4589(9) 1.1781(9) 0.1858(6) 0.026(2) Uani 1 1 d .
O18 O -0.1858(8) 0.6558(9) 0.2559(6) 0.025(2) Uani 1 1 d .
O19 O -0.7986(9) 1.0812(10) 0.1231(6) 0.026(2) Uani 1 1 d .
O20 O -0.3828(9) 1.0664(8) 0.0651(6) 0.020(2) Uani 1 1 d .
O21 O -0.3212(9) 0.5450(9) 0.2678(6) 0.023(2) Uani 1 1 d .
O22 O -0.8376(9) 0.9032(9) 0.2246(6) 0.025(2) Uani 1 1 d .
O23 O -0.6364(8) 1.1989(9) 0.1065(6) 0.020(2) Uani 1 1 d .
O24 O -0.2938(8) 0.8395(8) 0.0412(6) 0.021(2) Uani 1 1 d .
O25 O -0.4827(8) 0.9861(8) 0.2137(6) 0.019(2) Uani 1 1 d .
O26 O -0.7018(8) 0.8411(9) 0.0984(6) 0.023(2) Uani 1 1 d .
O27 O -0.0661(9) 0.6924(10) 0.1077(7) 0.032(3) Uani 1 1 d .
O28 O -0.7794(10) 0.6833(11) 0.2013(6) 0.032(3) Uani 1 1 d .
O29 O -0.5439(9) 0.6506(9) 0.2024(6) 0.024(2) Uani 1 1 d .
O30 O -0.4489(9) 0.7168(9) 0.0554(6) 0.023(2) Uani 1 1 d .
O31 O -0.3999(8) 0.7707(8) 0.1904(6) 0.018(2) Uani 1 1 d .
O32 O -0.9547(9) 1.1314(10) 0.2465(7) 0.031(2) Uani 1 1 d .
O33 O -0.3629(11) 0.4792(9) 0.1354(6) 0.034(3) Uani 1 1 d .
O34 O -0.2372(9) 0.6113(8) 0.1273(6) 0.022(2) Uani 1 1 d .
N1 N -0.7938(13) 0.7066(13) 0.6182(9) 0.039(3) Uani 1 1 d .
H1A H -0.8010 0.6429 0.6420 0.047 Uiso 1 1 calc R
N2 N -0.7619(13) 0.9076(13) 0.5905(10) 0.038(3) Uani 1 1 d .
H2A H -0.7465 0.9677 0.5755 0.046 Uiso 1 1 calc R
N3 N -0.5077(11) 0.5517(12) 0.6203(9) 0.036(3) Uani 1 1 d D
H3C H -0.5189 0.4906 0.6456 0.043 Uiso 1 1 calc R
N4 N -0.4848(13) 0.7601(13) 0.5789(7) 0.031(3) Uani 1 1 d .
H4C H -0.4862 0.8289 0.5662 0.038 Uiso 1 1 calc R
N5 N 0.0125(14) 0.6563(17) 0.3071(12) 0.058(5) Uani 1 1 d .
H5C H 0.0428 0.6247 0.2674 0.070 Uiso 1 1 calc R
N6 N -0.1197(13) 0.7703(17) 0.4237(10) 0.061(5) Uani 1 1 d D
H6C H -0.1688 0.8036 0.4578 0.073 Uiso 1 1 calc R
N7 N -0.8846(10) 1.0560(11) -0.0153(7) 0.023(3) Uani 1 1 d .
H7A H -0.9188 1.1206 -0.0532 0.028 Uiso 1 1 calc R
C1 C -0.8851(16) 0.8182(19) 0.5792(16) 0.058(6) Uani 1 1 d .
H1B H -0.9613 0.8177 0.5918 0.069 Uiso 1 1 calc R
H1C H -0.8758 0.8348 0.5203 0.069 Uiso 1 1 calc R
C2 C -0.8782(19) 0.911(2) 0.6094(15) 0.056(6) Uani 1 1 d .
H2C H -0.9390 0.9886 0.5828 0.067 Uiso 1 1 calc R
H2D H -0.8902 0.8961 0.6680 0.067 Uiso 1 1 calc R
C3 C -0.3944(16) 0.545(2) 0.5813(15) 0.068 Uiso 1 1 d DU
H3A H -0.3292 0.4726 0.6097 0.082 Uiso 1 1 calc R
H3B H -0.3953 0.5446 0.5248 0.082 Uiso 1 1 calc R
C4 C -0.3780(17) 0.6484(18) 0.5847(15) 0.054(6) Uani 1 1 d U
H4A H -0.3372 0.6277 0.6357 0.065 Uiso 1 1 calc R
H4B H -0.3266 0.6621 0.5405 0.065 Uiso 1 1 calc R
C5 C 0.0721(17) 0.6162(18) 0.3823(11) 0.050 Uiso 1 1 d D
H5A H 0.1462 0.6221 0.3724 0.060 Uiso 1 1 calc R
H5B H 0.0907 0.5332 0.4056 0.060 Uiso 1 1 calc R
C6 C 0.0051(13) 0.6820(17) 0.4429(12) 0.055 Uiso 1 1 d D
H6A H 0.0476 0.7227 0.4528 0.066 Uiso 1 1 calc R
H6B H 0.0066 0.6243 0.4939 0.066 Uiso 1 1 calc R
C7 C -0.9409(8) 0.9781(15) 0.0194(9) 0.031(4) Uani 1 1 d DU
H7B H -0.9508 0.9708 0.0777 0.038 Uiso 1 1 calc R
H7C H -0.8897 0.9000 0.0126 0.038 Uiso 1 1 calc R
O1W O -0.2415(14) 0.3982(14) 0.0307(10) 0.062(4) Uani 1 1 d .
O2W O -0.2205(13) 0.8857(16) 0.5697(9) 0.063(4) Uani 1 1 d .
O3W O -0.6249(13) 0.7077(12) 0.7377(7) 0.045(3) Uani 1 1 d .
O4W O -0.0547(12) 0.9089(13) 0.2622(9) 0.055(4) Uani 1 1 d .

loop_
_atom_site_aniso_label
_atom_site_aniso_U_11
_atom_site_aniso_U_22
_atom_site_aniso_U_33
_atom_site_aniso_U_23
_atom_site_aniso_U_13
_atom_site_aniso_U_12
W1 0.0260(3) 0.0193(3) 0.0158(3) -0.0055(2) 0.0055(2) -0.0120(3)
W2 0.0234(3) 0.0217(3) 0.0179(3) -0.0091(2) 0.0034(2) -0.0098(3)
W3 0.0220(3) 0.0283(3) 0.0150(3) -0.0055(2) 0.0036(2) -0.0170(3)
W4 0.0212(3) 0.0231(3) 0.0147(3) -0.0050(2) 0.0022(2) -0.0142(3)
W5 0.0223(3) 0.0244(3) 0.0149(3) -0.0074(2) 0.0025(2) -0.0135(3)
W6 0.0206(3) 0.0264(3) 0.0126(3) -0.0058(2) 0.0047(2) -0.0139(3)
W7 0.0164(3) 0.0213(3) 0.0159(3) -0.0042(2) 0.0047(2) -0.0079(2)
W8 0.0169(3) 0.0290(3) 0.0172(3) -0.0080(2) 0.0051(2) -0.0100(3)
W9 0.0207(3) 0.0205(3) 0.0155(3) -0.0031(2) 0.0030(2) -0.0095(3)
Si1 0.0129(17) 0.0181(19) 0.0093(17) -0.0035(14) 0.0032(14) -0.0102(16)
Co1 0.0180(9) 0.0254(10) 0.0147(9) -0.0046(8) 0.0024(7) -0.0139(8)
Co2 0.0191(9) 0.0198(9) 0.0154(9) -0.0062(7) 0.0036(7) -0.0111(8)
Co3 0.0288(10) 0.0252(11) 0.0200(10) -0.0075(8) 0.0040(8) -0.0146(9)
Co4 0.0279(11) 0.0450(14) 0.0207(11) -0.0045(10) -0.0012(9) -0.0116(11)
O1 0.031(6) 0.035(6) 0.020(5) -0.015(5) 0.001(4) -0.015(5)
O2 0.040(6) 0.029(6) 0.026(6) -0.012(5) 0.007(5) -0.014(5)
O3 0.035(6) 0.025(6) 0.020(5) -0.003(4) 0.003(5) -0.009(5)
O4 0.034(6) 0.036(6) 0.031(6) -0.008(5) 0.004(5) -0.024(5)
O5 0.028(5) 0.028(6) 0.014(5) -0.005(4) -0.001(4) -0.012(5)
O6 0.028(5) 0.025(5) 0.015(5) -0.005(4) 0.005(4) -0.010(5)
O7 0.030(6) 0.025(6) 0.027(6) -0.007(4) 0.003(4) -0.020(5)
O8 0.015(5) 0.034(6) 0.015(5) -0.009(4) 0.008(4) -0.008(4)
O9 0.026(5) 0.025(5) 0.016(5) -0.008(4) 0.008(4) -0.016(5)
O10 0.021(5) 0.027(6) 0.016(5) -0.006(4) 0.001(4) -0.012(5)
O11 0.018(5) 0.028(5) 0.014(5) -0.013(4) 0.012(4) -0.014(4)
O12 0.031(5) 0.019(5) 0.019(5) -0.008(4) 0.006(4) -0.015(5)
O13 0.027(5) 0.041(6) 0.011(4) -0.009(4) 0.012(4) -0.018(4)
O14 0.033(6) 0.028(6) 0.026(6) -0.013(5) 0.009(5) -0.013(5)
O15 0.023(5) 0.020(5) 0.025(5) -0.002(4) -0.003(4) -0.014(4)
O16 0.017(5) 0.027(5) 0.015(5) -0.008(4) 0.004(4) -0.015(4)
O17 0.028(5) 0.023(5) 0.031(6) -0.013(5) -0.002(5) -0.010(5)
O18 0.022(5) 0.025(6) 0.024(5) 0.004(4) 0.002(4) -0.013(5)
O19 0.022(5) 0.039(6) 0.014(5) -0.009(4) 0.005(4) -0.012(5)
O20 0.028(5) 0.018(5) 0.019(5) -0.006(4) 0.003(4) -0.015(4)
O21 0.034(6) 0.026(6) 0.011(5) -0.002(4) 0.006(4) -0.018(5)
O22 0.027(5) 0.033(6) 0.019(5) -0.004(4) 0.004(4) -0.019(5)
O23 0.026(5) 0.024(5) 0.016(5) -0.007(4) -0.001(4) -0.014(5)
O24 0.018(5) 0.018(5) 0.027(5) -0.005(4) 0.002(4) -0.008(4)
O25 0.016(5) 0.021(5) 0.021(5) -0.004(4) 0.000(4) -0.011(4)
O26 0.014(5) 0.034(6) 0.018(5) -0.002(4) 0.004(4) -0.011(5)
O27 0.016(5) 0.043(7) 0.029(6) -0.006(5) 0.003(4) -0.009(5)
O28 0.036(6) 0.054(7) 0.024(6) -0.014(5) 0.005(5) -0.034(6)
O29 0.028(5) 0.030(6) 0.020(5) -0.008(4) 0.007(4) -0.017(5)
O30 0.027(5) 0.021(5) 0.020(5) -0.009(4) -0.001(4) -0.007(5)
O31 0.013(4) 0.018(5) 0.025(5) -0.005(4) 0.001(4) -0.007(4)
O32 0.024(5) 0.035(6) 0.029(6) -0.007(5) 0.010(5) -0.012(5)
O33 0.060(8) 0.019(6) 0.021(5) -0.009(4) 0.008(5) -0.015(6)
O34 0.027(5) 0.016(5) 0.019(5) -0.007(4) 0.009(4) -0.007(4)
N1 0.044(9) 0.036(8) 0.041(9) -0.004(7) -0.002(7) -0.024(7)
N2 0.040(8) 0.027(8) 0.051(9) -0.013(7) 0.014(7) -0.018(7)
N3 0.035(7) 0.025(7) 0.046(9) 0.003(6) 0.007(7) -0.021(7)
N4 0.055(9) 0.041(8) 0.015(6) -0.010(6) 0.006(6) -0.036(8)
N5 0.035(9) 0.061(12) 0.070(13) -0.026(10) -0.002(8) -0.008(8)
N6 0.037(9) 0.090(14) 0.031(9) -0.012(9) -0.003(7) -0.009(9)
N7 0.015(6) 0.030(7) 0.027(7) 0.006(5) -0.001(5) -0.019(5)
C1 0.028(9) 0.055(13) 0.092(17) -0.023(12) 0.020(10) -0.023(10)
C2 0.056(13) 0.056(13) 0.072(15) -0.039(12) 0.012(11) -0.027(11)
C4 0.046(11) 0.056(13) 0.089(16) -0.032(12) 0.023(11) -0.045(11)
C7 0.025(6) 0.040(7) 0.031(7) -0.005(6) 0.003(5) -0.020(6)
O1W 0.062(9) 0.068(10) 0.060(10) -0.020(8) 0.013(8) -0.033(8)
O2W 0.050(8) 0.099(12) 0.040(8) -0.033(8) -0.002(7) -0.024(9)
O3W 0.082(10) 0.053(8) 0.021(6) -0.013(5) 0.012(6) -0.047(8)
O4W 0.043(7) 0.060(9) 0.063(9) 0.003(7) -0.006(7) -0.035(7)

loop_
_atom_type_symbol
_atom_type_description
_atom_type_scat_dispersion_real
_atom_type_scat_dispersion_imag
_atom_type_scat_source
O O 0.0106 0.0060 'International Tables Vol C Tables 4.2.6.8 and 6.1.1.4'
W W -0.8490 6.8722 'International Tables Vol C Tables 4.2.6.8 and 6.1.1.4'
Si Si 0.0817 0.0704 'International Tables Vol C Tables 4.2.6.8 and 6.1.1.4'
Co Co 0.3494 0.9721 'International Tables Vol C Tables 4.2.6.8 and 6.1.1.4'
C C 0.0033 0.0016 'International Tables Vol C Tables 4.2.6.8 and 6.1.1.4'
N N 0.0061 0.0033 'International Tables Vol C Tables 4.2.6.8 and 6.1.1.4'
H H 0.0000 0.0000 'International Tables Vol C Tables 4.2.6.8 and 6.1.1.4'

loop_
_geom_angle_atom_site_label_1
_geom_angle_atom_site_label_2
_geom_angle_atom_site_label_3
_geom_angle
_geom_angle_site_symmetry_1
_geom_angle_site_symmetry_3
O33 W1 O30 103.5(5) . .
O33 W1 O29 101.5(5) . .
O30 W1 O29 96.0(5) . .
O33 W1 O34 98.4(5) . .
O30 W1 O34 89.6(4) . .
O29 W1 O34 157.4(4) . .
O33 W1 O21 96.6(5) . .
O30 W1 O21 158.4(4) . .
O29 W1 O21 87.5(4) . .
O34 W1 O21 79.7(4) . .
O33 W1 O31 168.1(5) . .
O30 W1 O31 85.4(4) . .
O29 W1 O31 85.1(4) . .
O34 W1 O31 73.5(3) . .
O21 W1 O31 73.6(4) . .
O2 W2 O23 104.3(5) . .
O2 W2 O14 101.2(5) . .
O23 W2 O14 96.8(4) . .
O2 W2 O17 99.5(5) . .
O23 W2 O17 88.1(4) . .
O14 W2 O17 156.8(4) . .
O2 W2 O12 96.7(5) . .
O23 W2 O12 157.0(4) . .
O14 W2 O12 88.1(4) . .
O17 W2 O12 79.1(4) . .
O2 W2 O25 167.3(4) . .
O23 W2 O25 85.5(4) . .
O14 W2 O25 85.3(4) . .
O17 W2 O25 72.4(4) . .
O12 W2 O25 72.4(4) . .
O28 W3 O26 105.1(5) . .
O28 W3 O29 101.2(5) . .
O26 W3 O29 92.9(4) . .
O28 W3 O22 98.7(5) . .
O26 W3 O22 92.8(4) . .
O29 W3 O22 157.1(4) . .
O28 W3 O9 97.5(4) . .
O26 W3 O9 157.3(4) . .
O29 W3 O9 84.5(4) . .
O22 W3 O9 81.7(4) . .
O28 W3 O11 167.9(4) . .
O26 W3 O11 84.9(4) . .
O29 W3 O11 84.7(4) . .
O22 W3 O11 73.8(4) . .
O9 W3 O11 72.3(3) . .
O4 W4 O20 103.1(5) . .
O4 W4 O17 100.7(5) . .
O20 W4 O17 95.3(4) . .
O4 W4 O15 98.4(5) . .
O20 W4 O15 90.8(4) . .
O17 W4 O15 158.1(4) . .
O4 W4 O10 97.3(5) . .
O20 W4 O10 159.0(4) . .
O17 W4 O10 86.0(4) . .
O15 W4 O10 80.9(4) . .
O4 W4 O25 170.6(4) . .
O20 W4 O25 85.8(4) . .
O17 W4 O25 75.1(4) . .
O15 W4 O25 84.4(4) . .
O10 W4 O25 74.2(3) . .
O1 W5 O12 101.6(5) . .
O1 W5 O7 102.2(5) . .
O12 W5 O7 92.8(4) . .
O1 W5 O10 99.1(4) . .
O12 W5 O10 89.6(4) . .
O7 W5 O10 157.6(4) . .
O1 W5 O5 101.0(5) . .
O12 W5 O5 156.8(4) . .
O7 W5 O5 87.3(4) . .
O10 W5 O5 81.9(4) . .
O1 W5 O25 169.9(4) . .
O12 W5 O25 72.6(4) . .
O7 W5 O25 86.5(4) . .
O10 W5 O25 73.0(3) . .
O5 W5 O25 84.2(4) . .
O13 W6 O9 101.9(5) . .
O13 W6 O8 101.7(4) . .
O9 W6 O8 94.8(4) . .
O13 W6 O6 99.9(4) . .
O9 W6 O6 88.4(4) . .
O8 W6 O6 157.0(4) . .
O13 W6 O7 98.9(5) . .
O9 W6 O7 158.1(4) . .
O8 W6 O7 87.7(4) . .
O6 W6 O7 81.2(4) . .
O13 W6 O11 174.6(4) . .
O9 W6 O11 75.1(4) . .
O8 W6 O11 74.3(4) . .
O6 W6 O11 84.6(4) . .
O7 W6 O11 84.7(4) . .
O27 W7 O24 103.7(5) . .
O27 W7 O34 100.2(5) . .
O24 W7 O34 94.6(4) . .
O27 W7 O15 99.1(5) . .
O24 W7 O15 91.3(4) . .
O34 W7 O15 157.8(4) . .
O27 W7 O18 97.8(5) . .
O24 W7 O18 158.0(4) . .
O34 W7 O18 85.7(4) . .
O15 W7 O18 80.9(4) . .
O27 W7 O31 170.3(4) . .
O24 W7 O31 85.0(4) . .
O34 W7 O31 74.6(4) . .
O15 W7 O31 84.6(4) . .
O18 W7 O31 73.8(4) . .
O32 W8 O19 103.9(5) . .
O32 W8 O22 100.1(5) . .
O19 W8 O22 93.0(5) . .
O32 W8 O14 101.1(5) . .
O19 W8 O14 92.5(5) . .
O22 W8 O14 156.1(4) . .
O32 W8 O8 98.0(4) . .
O19 W8 O8 158.1(4) . .
O22 W8 O8 82.8(4) . .
O14 W8 O8 83.5(4) . .
O32 W8 O11 169.3(4) . .
O19 W8 O11 85.6(4) . .
O22 W8 O11 74.1(4) . .
O14 W8 O11 83.2(4) . .
O8 W8 O11 72.5(3) . .
O3 W9 O21 101.5(5) . .
O3 W9 O6 103.0(5) . .
O21 W9 O6 92.5(4) . .
O3 W9 O18 100.5(5) . .
O21 W9 O18 90.5(4) . .
O6 W9 O18 155.2(4) . .
O3 W9 O5 100.9(5) . .
O21 W9 O5 157.2(4) . .
O6 W9 O5 86.5(4) . .
O18 W9 O5 81.4(4) . .
O3 W9 O31 171.2(4) . .
O21 W9 O31 73.5(4) . .
O6 W9 O31 84.6(4) . .
O18 W9 O31 72.7(4) . .
O5 W9 O31 83.7(3) . .
O31 Si1 O16 110.3(5) . .
O31 Si1 O25 109.3(5) . .
O16 Si1 O25 110.0(5) . .
O31 Si1 O11 108.1(5) . .
O16 Si1 O11 111.6(5) . .
O25 Si1 O11 107.5(5) . .
O19 Co1 O26 92.9(4) . .
O19 Co1 N7 87.5(5) . .
O26 Co1 N7 92.5(4) . .
O19 Co1 O24 92.0(4) . 2_475
O26 Co1 O24 172.6(4) . 2_475
N7 Co1 O24 93.2(4) . 2_475
O19 Co1 O20 173.5(4) . 2_475
O26 Co1 O20 91.6(4) . 2_475
N7 Co1 O20 96.9(4) . 2_475
O24 Co1 O20 83.1(4) 2_475 2_475
O19 Co1 O16 90.8(4) . .
O26 Co1 O16 89.9(4) . .
N7 Co1 O16 177.1(4) . .
O24 Co1 O16 84.5(4) 2_475 .
O20 Co1 O16 84.6(4) 2_475 .
O30 Co2 O23 91.9(4) 2_475 .
O30 Co2 O24 93.6(4) 2_475 2_475
O23 Co2 O24 93.3(4) . 2_475
O30 Co2 O20 92.7(4) 2_475 .
O23 Co2 O20 92.6(4) . .
O24 Co2 O20 171.2(4) 2_475 .
O30 Co2 O16 177.0(4) 2_475 .
O23 Co2 O16 91.0(4) . .
O24 Co2 O16 85.4(4) 2_475 .
O20 Co2 O16 88.0(4) . .
O30 Co2 O16 91.5(4) 2_475 2_475
O23 Co2 O16 176.0(4) . 2_475
O24 Co2 O16 88.7(4) 2_475 2_475
O20 Co2 O16 85.0(4) . 2_475
O16 Co2 O16 85.6(4) . 2_475
N3 Co3 N1 101.7(5) . .
N3 Co3 N2 177.3(5) . .
N1 Co3 N2 80.8(6) . .
N3 Co3 N4 81.4(5) . .
N1 Co3 N4 172.6(5) . .
N2 Co3 N4 96.0(6) . .
N3 Co3 O13 87.5(5) . .
N1 Co3 O13 86.2(5) . .
N2 Co3 O13 91.9(5) . .
N4 Co3 O13 87.2(4) . .
N3 Co3 O3W 91.1(6) . .
N1 Co3 O3W 93.6(5) . .
N2 Co3 O3W 89.5(6) . .
N4 Co3 O3W 93.1(5) . .
O13 Co3 O3W 178.5(5) . .
N6 Co4 N5 81.4(7) . .
N6 Co4 O15 166.3(5) . .
N5 Co4 O15 112.2(6) . .
N6 Co4 O5 85.8(5) . .
N5 Co4 O5 124.9(6) . .
O15 Co4 O5 88.0(4) . .
N6 Co4 O4W 89.3(7) . .
N5 Co4 O4W 82.8(7) . .
O15 Co4 O4W 90.1(4) . .
O5 Co4 O4W 150.5(5) . .
N6 Co4 O10 94.3(5) . .
N5 Co4 O10 164.6(6) . .
O15 Co4 O10 72.0(4) . .
O5 Co4 O10 69.0(4) . .
O4W Co4 O10 82.3(5) . .
W5 O5 W9 146.4(6) . .
W5 O5 Co4 103.4(4) . .
W9 O5 Co4 106.9(4) . .
W9 O6 W6 155.4(6) . .
W5 O7 W6 153.9(6) . .
W6 O8 W8 120.9(5) . .
W6 O9 W3 121.4(5) . .
W5 O10 W4 119.9(5) . .
W5 O10 Co4 102.2(4) . .
W4 O10 Co4 99.2(4) . .
Si1 O11 W8 123.8(5) . .
Si1 O11 W3 122.2(5) . .
W8 O11 W3 91.0(3) . .
Si1 O11 W6 127.1(5) . .
W8 O11 W6 91.7(3) . .
W3 O11 W6 91.0(3) . .
W5 O12 W2 123.3(5) . .
W6 O13 Co3 153.5(6) . .
W2 O14 W8 147.8(6) . .
W7 O15 W4 144.5(5) . .
W7 O15 Co4 108.6(4) . .
W4 O15 Co4 103.5(4) . .
Si1 O16 Co2 123.4(5) . .
Si1 O16 Co2 122.4(5) . 2_475
Co2 O16 Co2 94.4(4) . 2_475
Si1 O16 Co1 121.1(5) . .
Co2 O16 Co1 93.8(4) . .
Co2 O16 Co1 94.1(3) 2_475 .
W4 O17 W2 119.5(5) . .
W9 O18 W7 121.7(5) . .
W8 O19 Co1 137.8(6) . .
W4 O20 Co2 133.5(5) . .
W4 O20 Co1 129.0(5) . 2_475
Co2 O20 Co1 95.7(4) . 2_475
W9 O21 W1 122.1(5) . .
W3 O22 W8 119.5(5) . .
W2 O23 Co2 140.5(6) . .
W7 O24 Co2 133.8(5) . 2_475
W7 O24 Co1 128.4(5) . 2_475
Co2 O24 Co1 95.7(4) 2_475 2_475
Si1 O25 W4 124.3(5) . .
Si1 O25 W2 122.8(5) . .
W4 O25 W2 92.0(3) . .
Si1 O25 W5 124.5(5) . .
W4 O25 W5 92.3(3) . .
W2 O25 W5 91.6(3) . .
W3 O26 Co1 138.2(6) . .
W1 O29 W3 146.9(6) . .
W1 O30 Co2 138.7(5) . 2_475
Si1 O31 W1 124.4(5) . .
Si1 O31 W7 124.4(5) . .
W1 O31 W7 91.4(3) . .
Si1 O31 W9 124.8(5) . .
W1 O31 W9 90.8(3) . .
W7 O31 W9 91.0(3) . .
W7 O34 W1 119.6(5) . .
C1 N1 Co3 107.0(11) . .
C2 N2 Co3 107.9(12) . .
C3 N3 Co3 112.4(12) . .
C4 N4 Co3 110.1(10) . .
C5 N5 Co4 115.0(13) . .
C6 N6 Co4 109.6(12) . .
C7 N7 Co1 117.3(7) . .
N1 C1 C2 108.5(19) . .
N2 C2 C1 108.3(16) . .
C4 C3 N3 109.9(17) . .
N4 C4 C3 116.9(15) . .
N5 C5 C6 114.3(17) . .
C5 C6 N6 118.7(16) . .
N7 C7 C7 112.9(16) . 2_375

loop_
_geom_bond_atom_site_label_1
_geom_bond_atom_site_label_2
_geom_bond_distance
_geom_bond_site_symmetry_2
W1 O33 1.725(10) .
W1 O30 1.783(10) .
W1 O29 1.897(10) .
W1 O34 1.984(10) .
W1 O21 2.049(10) .
W1 O31 2.319(9) .
W2 O2 1.740(11) .
W2 O23 1.764(9) .
W2 O14 1.873(11) .
W2 O17 2.013(10) .
W2 O12 2.024(10) .
W2 O25 2.329(10) .
W3 O28 1.730(10) .
W3 O26 1.762(10) .
W3 O29 1.923(10) .
W3 O22 1.934(11) .
W3 O9 2.054(9) .
W3 O11 2.353(9) .
W4 O4 1.731(10) .
W4 O20 1.810(9) .
W4 O17 1.861(10) .
W4 O15 1.995(10) .
W4 O10 2.022(9) .
W4 O25 2.325(9) .
W5 O1 1.705(10) .
W5 O12 1.857(10) .
W5 O7 1.865(9) .
W5 O10 1.945(9) .
W5 O5 1.946(10) .
W5 O25 2.435(9) .
W6 O13 1.743(9) .
W6 O9 1.827(9) .
W6 O8 1.857(10) .
W6 O6 1.932(10) .
W6 O7 1.975(9) .
W6 O11 2.395(9) .
W7 O27 1.733(10) .
W7 O24 1.822(10) .
W7 O34 1.882(10) .
W7 O15 1.960(10) .
W7 O18 2.012(10) .
W7 O31 2.349(9) .
W8 O32 1.711(10) .
W8 O19 1.761(10) .
W8 O22 1.939(10) .
W8 O14 1.949(11) .
W8 O8 2.044(10) .
W8 O11 2.337(9) .
W9 O3 1.724(10) .
W9 O21 1.843(10) .
W9 O6 1.900(10) .
W9 O18 1.917(9) .
W9 O5 1.976(10) .
W9 O31 2.464(9) .
Si1 O31 1.630(10) .
Si1 O16 1.639(9) .
Si1 O25 1.651(10) .
Si1 O11 1.661(9) .
Co1 O19 2.045(10) .
Co1 O26 2.051(10) .
Co1 N7 2.115(11) .
Co1 O24 2.118(10) 2_475
Co1 O20 2.119(10) 2_475
Co1 O16 2.144(9) .
Co2 O30 2.045(10) 2_475
Co2 O23 2.049(10) .
Co2 O24 2.093(10) 2_475
Co2 O20 2.108(10) .
Co2 O16 2.131(10) .
Co2 O16 2.137(9) 2_475
Co3 N3 2.099(14) .
Co3 N1 2.108(14) .
Co3 N2 2.135(14) .
Co3 N4 2.139(13) .
Co3 O13 2.179(10) .
Co3 O3W 2.193(11) .
Co4 N6 2.128(16) .
Co4 N5 2.134(17) .
Co4 O15 2.165(10) .
Co4 O5 2.232(10) .
Co4 O4W 2.259(12) .
Co4 O10 2.266(10) .
O16 Co2 2.137(9) 2_475
O20 Co1 2.119(10) 2_475
O24 Co2 2.093(10) 2_475
O24 Co1 2.118(10) 2_475
O30 Co2 2.045(10) 2_475
N1 C1 1.42(3) .
N2 C2 1.46(2) .
N3 C3 1.490(10) .
N4 C4 1.47(2) .
N5 C5 1.40(3) .
N6 C6 1.485(10) .
N7 C7 1.457(18) .
C1 C2 1.50(3) .
C3 C4 1.48(3) .
C5 C6 1.482(10) .
C7 C7 1.501(10) 2_375
